data_7102410
loop_
_publ_author_name
'Larsen, Jens'
'Rasmussen, Brian S.'
'Hazell, Rita G.'
'Skrydstrup, Troels'

_publ_section_title
;
 Preparation of a novel diphosphine-palladium macrocyclic complex
 possessing a molecular recognition site. Oxidative addition studies.
;
_journal_issue 2
_journal_name_full 'Chemical communications (Cambridge, England)'
_journal_page_first 202
_journal_page_last 203
_journal_paper_doi 10.1039/b309863j
_journal_year 2004
_chemical_formula_moiety 'C70 H57 I N8 O7 P2 Pd, 2(C H Cl3), 0.3(H2 O)'
_chemical_formula_sum 'C72 H59.6 Cl6 I N8 O7.3 P2 Pd'
_chemical_formula_weight 1661.74
_chemical_name_common 'Pd-macrocycle-barbiturate complex'
_chemical_name_systematic ?
_space_group_IT_number 61
_symmetry_cell_setting orthorhombic
_symmetry_space_group_name_Hall '-P 2ac 2ab'
_symmetry_space_group_name_H-M 'P b c a'
_atom_type_scat_source IntTabIV
_cell_angle_alpha 90
_cell_angle_beta 90
_cell_angle_gamma 90
_cell_formula_units_Z 8
_cell_length_a 14.497(3)
_cell_length_b 29.039(6)
_cell_length_c 33.189(7)
_cell_measurement_reflns_used 2856
_cell_measurement_temperature 120
_cell_measurement_theta_max 19.9
_cell_measurement_theta_min 2.3
_cell_volume 13972(5)
_computing_cell_refinement 'SAINT (Siemens, 1995)'
_computing_data_collection 'SMART (Siemens, 1995)'
_computing_data_reduction 'SAINT (Siemens, 1995)'
_computing_molecular_graphics
;
ORTEP-III (Burnett & Johnson,  1996), KRYSTAL
;
_computing_publication_material KRYSTAL
_computing_structure_refinement 'modified ORFLS(1962), KRYSTAL'
_computing_structure_solution
;
SIR97 (Altomare et al., 1997 ), KRYSTAL
;
_diffrn_ambient_temperature 120
_diffrn_measured_fraction_theta_full 0.999
_diffrn_measured_fraction_theta_max 0.999
_diffrn_measurement_device 'Siemens SMART CCD diffractometer'
_diffrn_measurement_method '\w rotation scans with narrow frames'
_diffrn_radiation_monochromator graphite
_diffrn_radiation_source 'x-ray tube'
_diffrn_radiation_type 'Mo K\a'
_diffrn_radiation_wavelength 0.71073
_diffrn_reflns_av_R_equivalents 0.71
_diffrn_reflns_limit_h_max 17
_diffrn_reflns_limit_h_min -17
_diffrn_reflns_limit_k_max 34
_diffrn_reflns_limit_k_min -34
_diffrn_reflns_limit_l_max 39
_diffrn_reflns_limit_l_min -39
_diffrn_reflns_number 213233
_diffrn_reflns_reduction_process 213233
_diffrn_reflns_theta_full 25.2
_diffrn_reflns_theta_max 25.2
_diffrn_reflns_theta_min 2.6
_diffrn_standards_decay_% 0
_exptl_absorpt_coefficient_mu 1.044
_exptl_absorpt_correction_T_max 0.98
_exptl_absorpt_correction_T_min 0.65
_exptl_absorpt_correction_type integration
_exptl_absorpt_process_details 'XPREP, 1995'
_exptl_crystal_colour colourless
_exptl_crystal_density_diffrn 1.578
_exptl_crystal_density_meas ?
_exptl_crystal_density_method .
_exptl_crystal_description 'flat needle'
_exptl_crystal_F_000 6704.0
_exptl_crystal_size_max 0.46
_exptl_crystal_size_mid 0.22
_exptl_crystal_size_min 0.02
_refine_diff_density_max 3.1(3)
_refine_diff_density_min -5.3(3)
_refine_ls_extinction_method none
_refine_ls_goodness_of_fit_ref 1.62
_refine_ls_hydrogen_treatment constr
_refine_ls_matrix_type full
_refine_ls_number_constraints 8
_refine_ls_number_parameters 243
_refine_ls_number_reflns 3237
_refine_ls_number_restraints 0
_refine_ls_R_factor_gt 0.133
_refine_ls_shift/su_max 0.059
_refine_ls_shift/su_mean 0.003
_refine_ls_structure_factor_coef F
_refine_ls_weighting_details
;
w= 1/{[\s~cs~(F^2^)+1.10F^2^]^1/2^- |F|}^2^
;
_refine_ls_weighting_scheme calc
_refine_ls_wR_factor_ref 0.158
_reflns_number_gt 3237
_reflns_number_total 12592
_reflns_threshold_expression I>2\s(I)
_cod_data_source_file b309863j.txt
_cod_data_source_block cpd_6
_cod_depositor_comments
;
 Adding the '_geom_hbond_atom_site_label_A' data item. Values of the
 data item were determined from the geometry of the molecule.

 Antanas Vaitkus,
 2017-03-06

The following automatic conversions were performed:

'_atom_site_thermal_displace_type' tag value 'Uij' was replaced with
'Uani' value 125 times.

Automatic conversion script
Id: cif_fix_values 1646 2011-03-28 12:23:43Z adriana 

The following automatic conversions were performed:
data name '_geom_bond_atom_site_label_D' replaced with
'_geom_hbond_atom_site_label_D' as specified in the replacement file
'/home/antanas/src/cod-tools/trunk/data/replacement-values/replacement_tags.lst'.

data
name '_geom_bond_atom_site_label_H' replaced with
'_geom_hbond_atom_site_label_H' as specified in the replacement file
'/home/antanas/src/cod-tools/trunk/data/replacement-values/replacement_tags.lst'.

data
name '_geom_bond_distance_DH' replaced with '_geom_hbond_distance_DH'
as specified in the replacement file
'/home/antanas/src/cod-tools/trunk/data/replacement-values/replacement_tags.lst'.

data
name '_geom_contact_distance_HA' replaced with
'_geom_hbond_distance_HA' as specified in the replacement file
'/home/antanas/src/cod-tools/trunk/data/replacement-values/replacement_tags.lst'.

data
name '_geom_contact_distance_DA' replaced with
'_geom_hbond_distance_DA' as specified in the replacement file
'/home/antanas/src/cod-tools/trunk/data/replacement-values/replacement_tags.lst'.

data
name '_geom_angle_DHA' replaced with '_geom_hbond_angle_DHA' as
specified in the replacement file
'/home/antanas/src/cod-tools/trunk/data/replacement-values/replacement_tags.lst'.

data
name '_geom_contact_site_symmetry_A' replaced with
'_geom_hbond_site_symmetry_A' as specified in the replacement file
'/home/antanas/src/cod-tools/trunk/data/replacement-values/replacement_tags.lst'.

Automatic conversion script
Id: cif_correct_tags 5005 2017-03-03 11:38:54Z antanas 
;
_cod_database_code 7102410

loop_
_symmetry_equiv_pos_as_xyz
+x,+y,+z
1/2-x,-y,1/2+z
-x,1/2+y,1/2-z
1/2+x,1/2-y,-z
-x,-y,-z
1/2+x,+y,1/2-z
+x,1/2-y,1/2+z
1/2-x,1/2+y,+z

loop_
_atom_site_aniso_label
_atom_site_aniso_U_11
_atom_site_aniso_U_22
_atom_site_aniso_U_33
_atom_site_aniso_U_12
_atom_site_aniso_U_13
_atom_site_aniso_U_23
I 0.027(2) 0.014(1) 0.054(2) -0.002(2) 0.004(2) 0.000(2)
Pd 0.023(2) 0.010(2) 0.040(2) 0.000(2) 0.001(2) -0.001(2)
P1 0.020(6) 0.020(6) 0.041(8) -0.003(5) -0.003(8) -0.001(8)
P2 0.020(7) 0.030(7) 0.038(9) -0.001(6) 0.006(7) -0.013(6)
C3 0.030(3) 0.027(2) 0.054(3) 0.003(2) 0.012(3) -0.020(2)
H3 0.036(4) 0.029(3) 0.052(3) 0.002(3) 0.009(3) -0.020(2)
C4 0.034(4) 0.032(3) 0.063(3) 0.004(3) 0.016(3) -0.025(3)
H4 0.042(5) 0.038(4) 0.066(4) 0.004(3) 0.018(4) -0.030(3)
C2 0.021(2) 0.021(2) 0.051(3) 0.003(2) 0.010(2) -0.015(2)
C5 0.026(4) 0.029(3) 0.070(4) 0.004(3) 0.017(3) -0.025(3)
H5 0.029(4) 0.032(3) 0.079(5) 0.005(3) 0.020(4) -0.029(3)
C1 0.016(2) 0.018(2) 0.055(3) 0.003(2) 0.011(2) -0.014(2)
H1 0.013(2) 0.015(2) 0.053(3) 0.004(2) 0.009(2) -0.011(2)
C6 0.018(3) 0.022(2) 0.066(4) 0.004(2) 0.014(3) -0.019(2)
C38 0.011(2) 0.014(2) 0.045(3) 0.005(2) 0.007(2) -0.004(2)
H38 0.012(2) 0.014(2) 0.042(2) 0.005(1) 0.008(2) -0.005(2)
C39 0.012(2) 0.015(2) 0.048(3) 0.004(2) 0.006(2) -0.001(2)
H39 0.014(2) 0.017(2) 0.046(3) 0.005(2) 0.007(2) 0.000(2)
C37 0.012(2) 0.015(2) 0.048(3) 0.004(2) 0.006(2) -0.007(2)
C40 0.011(3) 0.016(2) 0.055(3) 0.003(2) 0.004(2) 0.000(2)
H40 0.012(3) 0.018(2) 0.058(4) 0.002(2) 0.003(3) 0.003(2)
C42 0.012(2) 0.015(2) 0.056(3) 0.004(2) 0.003(2) -0.006(2)
H42 0.014(3) 0.016(2) 0.059(4) 0.004(2) 0.001(3) -0.009(2)
C41 0.010(3) 0.015(2) 0.060(4) 0.003(2) 0.002(3) -0.002(2)
H41 0.010(4) 0.015(2) 0.066(5) 0.002(2) -0.001(3) -0.002(2)
C44 0.023(3) 0.018(2) 0.055(4) 0.003(2) -0.002(3) -0.008(3)
H44 0.018(2) 0.017(2) 0.057(4) 0.003(2) -0.001(3) -0.006(3)
C45 0.030(3) 0.020(3) 0.061(5) 0.001(3) -0.009(3) -0.007(3)
H45 0.028(3) 0.019(4) 0.068(6) 0.002(3) -0.012(4) -0.005(4)
C43 0.025(2) 0.020(2) 0.048(3) 0.002(2) 0.002(2) -0.010(2)
C46 0.041(4) 0.023(4) 0.058(5) -0.001(3) -0.011(4) -0.009(3)
H46 0.048(5) 0.024(5) 0.063(5) -0.002(4) -0.017(4) -0.009(4)
C48 0.035(3) 0.025(3) 0.046(3) 0.000(2) 0.001(3) -0.012(2)
H48 0.038(3) 0.027(3) 0.043(3) -0.001(2) 0.004(2) -0.012(2)
C47 0.044(4) 0.027(4) 0.050(3) -0.002(3) -0.006(3) -0.011(3)
H47 0.054(5) 0.031(4) 0.049(3) -0.004(4) -0.007(3) -0.012(3)
C34 0.032(3) 0.029(3) 0.041(2) -0.005(2) 0.009(2) -0.002(2)
H34 0.036(3) 0.032(3) 0.040(2) -0.006(2) 0.011(2) -0.004(2)
C33 0.034(3) 0.032(3) 0.046(3) -0.007(3) 0.012(3) 0.001(3)
H33 0.038(3) 0.039(4) 0.049(3) -0.009(3) 0.017(3) 0.000(3)
C35 0.027(2) 0.022(2) 0.039(2) -0.002(2) 0.004(2) -0.001(2)
C32 0.030(3) 0.027(3) 0.050(4) -0.006(3) 0.007(3) 0.003(3)
H32 0.031(3) 0.030(3) 0.056(4) -0.007(3) 0.008(3) 0.006(3)
C36 0.025(3) 0.019(2) 0.042(3) -0.001(2) 0.001(2) 0.000(2)
H36 0.024(3) 0.016(2) 0.042(3) 0.002(2) -0.001(2) -0.001(2)
C31 0.027(3) 0.020(2) 0.046(3) -0.003(2) 0.001(3) 0.002(2)
C50 0.037(3) 0.024(3) 0.043(3) -0.004(2) -0.005(2) -0.003(2)
H50 0.032(3) 0.022(3) 0.043(3) -0.001(2) -0.003(2) -0.004(2)
C51 0.048(4) 0.028(4) 0.046(3) -0.007(3) -0.011(3) -0.001(3)
H51 0.051(4) 0.028(4) 0.050(4) -0.007(3) -0.014(3) -0.002(3)
C49 0.035(3) 0.024(2) 0.040(3) -0.004(2) -0.002(2) -0.002(2)
C52 0.058(5) 0.032(4) 0.047(3) -0.011(4) -0.015(3) 0.002(3)
H52 0.068(6) 0.036(5) 0.050(4) -0.015(5) -0.020(4) 0.004(4)
C54 0.043(4) 0.028(3) 0.042(3) -0.007(3) -0.005(3) 0.001(3)
H54 0.042(4) 0.028(3) 0.042(3) -0.008(3) -0.005(3) 0.003(3)
C53 0.054(5) 0.033(4) 0.044(3) -0.012(4) -0.012(3) 0.004(3)
H53 0.061(7) 0.037(4) 0.046(3) -0.015(4) -0.014(4) 0.007(3)
C56 0.026(3) 0.017(2) 0.048(4) 0.004(2) -0.005(3) -0.002(2)
H56 0.029(3) 0.018(2) 0.049(4) 0.001(2) -0.008(3) 0.000(3)
C57 0.026(3) 0.016(2) 0.054(4) 0.008(3) -0.007(3) -0.004(3)
H57 0.028(4) 0.017(3) 0.061(5) 0.008(3) -0.011(3) -0.003(3)
C55 0.022(2) 0.016(2) 0.042(3) 0.004(2) 0.000(2) -0.003(2)
C58 0.025(3) 0.017(3) 0.052(4) 0.011(3) -0.002(3) -0.006(2)
H58 0.027(3) 0.019(3) 0.058(5) 0.014(3) -0.002(3) -0.008(3)
C60 0.020(2) 0.015(2) 0.041(3) 0.007(2) 0.002(2) -0.004(2)
H60 0.019(2) 0.014(2) 0.039(2) 0.007(1) 0.004(2) -0.005(2)
C59 0.023(2) 0.016(2) 0.045(3) 0.010(2) 0.001(2) -0.006(2)
H59 0.024(3) 0.017(2) 0.044(3) 0.012(2) 0.003(2) -0.007(2)
C17 0.062(5) 0.038(4) 0.041(2) 0.003(5) 0.002(3) 0.005(3)
H17 0.066(6) 0.042(5) 0.044(2) 0.001(5) 0.002(3) 0.008(3)
C18 0.075(6) 0.043(5) 0.039(2) 0.006(5) 0.003(3) 0.001(3)
H18 0.089(8) 0.052(6) 0.039(2) 0.006(6) 0.003(3) 0.001(3)
C16 0.046(4) 0.028(3) 0.041(2) 0.004(3) 0.003(3) 0.003(2)
C19 0.070(6) 0.038(4) 0.038(2) 0.010(5) 0.002(3) -0.004(3)
H19 0.080(7) 0.042(5) 0.038(2) 0.012(5) 0.001(3) -0.007(3)
C21 0.042(3) 0.025(3) 0.039(2) 0.007(3) 0.003(2) -0.001(2)
H21 0.034(3) 0.020(2) 0.039(2) 0.007(2) 0.003(2) -0.002(2)
C20 0.053(4) 0.029(3) 0.038(2) 0.010(3) 0.002(3) -0.004(2)
C62 0.018(2) 0.019(2) 0.043(2) 0.001(1) 0.012(2) -0.007(2)
H62 0.016(2) 0.016(2) 0.042(2) 0.002(1) 0.009(2) -0.006(2)
C63 0.020(2) 0.022(2) 0.051(3) 0.000(2) 0.015(2) -0.007(2)
C61 0.022(2) 0.021(2) 0.041(2) 0.001(2) 0.011(2) -0.008(2)
C64 0.026(2) 0.031(3) 0.055(3) -0.001(2) 0.021(2) -0.010(2)
H64 0.027(2) 0.035(4) 0.062(3) -0.002(2) 0.025(3) -0.011(3)
C66 0.030(2) 0.029(3) 0.043(2) -0.001(2) 0.015(2) -0.011(2)
H66 0.035(3) 0.031(3) 0.042(2) -0.002(2) 0.014(2) -0.013(2)
C65 0.032(3) 0.034(3) 0.050(2) -0.002(2) 0.021(2) -0.013(2)
H65 0.039(3) 0.042(4) 0.053(3) -0.003(3) 0.025(3) -0.015(3)
N1 0.010(2) 0.011(2) 0.067(4) 0.003(2) 0.003(2) -0.008(2)
C10 0.012(3) 0.010(2) 0.065(4) 0.002(2) -0.001(3) -0.003(2)
C11 0.012(4) 0.011(2) 0.073(4) 0.000(2) -0.005(3) -0.001(2)
H11 0.011(4) 0.011(2) 0.080(5) 0.000(3) -0.006(4) -0.004(2)
N2 0.015(2) 0.011(2) 0.057(3) 0.002(2) 0.000(2) -0.001(2)
C12 0.017(5) 0.014(2) 0.070(4) -0.002(3) -0.007(4) 0.005(2)
H12 0.018(6) 0.015(2) 0.077(5) -0.003(3) -0.010(4) 0.007(3)
N3 0.027(3) 0.017(2) 0.048(2) 0.002(2) 0.000(2) 0.003(2)
C14 0.020(3) 0.014(2) 0.055(3) 0.001(2) -0.001(2) 0.003(2)
C13 0.022(4) 0.017(2) 0.062(3) -0.001(3) -0.004(3) 0.007(2)
H13 0.028(5) 0.022(2) 0.061(3) -0.003(3) -0.004(3) 0.010(3)
N6 0.026(3) 0.012(1) 0.046(3) 0.006(2) -0.006(3) -0.002(2)
C27 0.029(3) 0.012(1) 0.044(3) 0.010(2) -0.005(3) -0.005(2)
C26 0.034(4) 0.014(2) 0.048(4) 0.013(2) -0.008(3) -0.008(2)
H26 0.035(5) 0.014(2) 0.052(5) 0.012(2) -0.011(4) -0.007(2)
N5 0.030(3) 0.013(1) 0.041(3) 0.010(2) -0.003(2) -0.006(2)
C25 0.040(5) 0.019(2) 0.049(4) 0.017(3) -0.005(3) -0.012(2)
H25 0.044(6) 0.021(2) 0.054(5) 0.020(3) -0.005(4) -0.015(3)
N4 0.038(3) 0.019(2) 0.039(2) 0.012(2) 0.001(2) -0.007(2)
C23 0.036(3) 0.017(2) 0.041(3) 0.013(2) -0.001(2) -0.008(2)
C24 0.042(4) 0.021(2) 0.044(3) 0.017(3) 0.000(3) -0.012(2)
H24 0.049(5) 0.027(3) 0.045(3) 0.019(3) 0.003(3) -0.014(3)
O5 0.012(2) 0.012(2) 0.061(3) 0.003(2) 0.008(2) -0.008(2)
C70 0.013(2) 0.011(2) 0.053(3) 0.003(1) 0.006(2) -0.005(2)
N7 0.014(2) 0.010(2) 0.048(2) 0.004(1) 0.004(2) -0.004(2)
O7 0.021(2) 0.013(1) 0.040(2) 0.007(1) 0.004(2) -0.003(2)
C68 0.015(2) 0.012(2) 0.054(3) 0.002(1) 0.006(2) -0.004(2)
C67 0.017(2) 0.018(2) 0.057(3) 0.000(2) 0.012(2) -0.005(2)
C69 0.016(2) 0.010(3) 0.065(4) 0.002(2) 0.002(2) -0.002(3)
C72 0.018(2) 0.011(1) 0.043(2) 0.005(1) 0.003(2) -0.004(2)
O6 0.020(2) 0.012(2) 0.049(3) 0.002(2) 0.002(2) -0.001(2)
C71 0.017(2) 0.011(2) 0.048(3) 0.003(2) 0.003(2) -0.003(2)
N8 0.019(2) 0.011(1) 0.043(2) 0.005(1) 0.002(2) -0.004(2)
Cl1 0.07(1) 0.03(1) 0.10(1) 0.01(1) 0.01(1) 0.01(1)
C80 0.08(5) 0.02(3) 0.11(6) 0.02(3) 0.05(4) 0.02(3)
Cl2 0.06(1) 0.06(1) 0.08(1) 0.01(1) 0.00(1) 0.02(1)
Cl3 0.06(1) 0.04(1) 0.09(1) -0.01(1) 0.00(1) 0.00(1)

loop_
_atom_site_label
_atom_site_fract_x
_atom_site_fract_y
_atom_site_fract_z
_atom_site_U_iso_or_equiv
_atom_site_thermal_displace_type
_atom_site_occupancy
I 1.2100(2) 0.15446(9) 0.34568(10) 0.032(2) Uani 1.0
Pd 1.0381(2) 0.1579(1) 0.3750(1) 0.024(2) Uani 1.0
P1 1.0434(8) 0.2372(4) 0.3748(4) 0.027(7) Uani 1.0
P2 1.0415(8) 0.0802(4) 0.3917(4) 0.029(7) Uani 1.0
C3 0.935(2) 0.2888(9) 0.4292(8) 0.037(3) Uani 1.0
H3 0.983(2) 0.2845(13) 0.4485(10) 0.039(3) Uani 1.0
C4 0.857(2) 0.3141(9) 0.4397(7) 0.043(3) Uani 1.0
H4 0.851(3) 0.3268(13) 0.4660(8) 0.049(4) Uani 1.0
C2 0.944(2) 0.2700(8) 0.3908(8) 0.031(2) Uani 1.0
C5 0.786(2) 0.3210(9) 0.4123(9) 0.042(3) Uani 1.0
H5 0.733(2) 0.3382(12) 0.4196(12) 0.047(4) Uani 1.0
C1 0.873(2) 0.2771(8) 0.3634(7) 0.030(2) Uani 1.0
H1 0.877(3) 0.2645(12) 0.3370(8) 0.027(2) Uani 1.0
C6 0.795(2) 0.3024(9) 0.3743(8) 0.035(3) Uani 1.0
C38 1.052(2) 0.2398(7) 0.2921(8) 0.024(2) Uani 1.0
H38 1.041(2) 0.2076(7) 0.2930(11) 0.023(2) Uani 1.0
C39 1.055(2) 0.2624(8) 0.2550(7) 0.025(2) Uani 1.0
H39 1.046(2) 0.2454(11) 0.2309(8) 0.025(2) Uani 1.0
C37 1.065(2) 0.2640(8) 0.3279(7) 0.025(2) Uani 1.0
C40 1.072(2) 0.3091(8) 0.2529(7) 0.027(3) Uani 1.0
H40 1.074(2) 0.3243(11) 0.2275(8) 0.029(3) Uani 1.0
C42 1.082(2) 0.3112(8) 0.3254(7) 0.027(3) Uani 1.0
H42 1.091(2) 0.3285(11) 0.3494(8) 0.030(3) Uani 1.0
C41 1.085(2) 0.3334(7) 0.2880(9) 0.028(3) Uani 1.0
H41 1.097(2) 0.3655(7) 0.2869(12) 0.030(4) Uani 1.0
C44 1.211(2) 0.2780(8) 0.3997(7) 0.032(3) Uani 1.0
H44 1.215(3) 0.2909(12) 0.3734(8) 0.031(3) Uani 1.0
C45 1.282(2) 0.2848(8) 0.4274(9) 0.037(4) Uani 1.0
H45 1.335(2) 0.3023(11) 0.4197(12) 0.038(4) Uani 1.0
C43 1.133(2) 0.2525(9) 0.4102(9) 0.031(3) Uani 1.0
C46 1.277(2) 0.2666(9) 0.4656(8) 0.041(4) Uani 1.0
H46 1.326(2) 0.2713(13) 0.4843(11) 0.045(5) Uani 1.0
C48 1.129(2) 0.2342(8) 0.4490(9) 0.035(3) Uani 1.0
H48 1.076(2) 0.2167(11) 0.4569(13) 0.036(3) Uani 1.0
C47 1.201(2) 0.2413(9) 0.4763(7) 0.040(4) Uani 1.0
H47 1.197(3) 0.2286(12) 0.5026(8) 0.045(4) Uani 1.0
C34 0.873(2) 0.0636(8) 0.4263(8) 0.034(3) Uani 1.0
H34 0.891(3) 0.0859(11) 0.4457(10) 0.036(3) Uani 1.0
C33 0.783(2) 0.0458(9) 0.4275(8) 0.037(3) Uani 1.0
H33 0.741(2) 0.0561(13) 0.4476(10) 0.042(3) Uani 1.0
C35 0.935(2) 0.0490(9) 0.3970(8) 0.030(2) Uani 1.0
C32 0.755(2) 0.0135(9) 0.3998(9) 0.036(3) Uani 1.0
H32 0.694(2) 0.0015(12) 0.4007(12) 0.039(4) Uani 1.0
C36 0.906(2) 0.0163(9) 0.3692(8) 0.029(2) Uani 1.0
H36 0.947(2) 0.0058(13) 0.3489(10) 0.027(2) Uani 1.0
C31 0.816(2) -0.0012(8) 0.3707(8) 0.031(3) Uani 1.0
C50 1.169(2) 0.1038(8) 0.4506(8) 0.035(3) Uani 1.0
H50 1.182(3) 0.1304(10) 0.4348(11) 0.032(3) Uani 1.0
C51 1.218(2) 0.0963(8) 0.4863(9) 0.041(4) Uani 1.0
H51 1.264(2) 0.1178(11) 0.4945(12) 0.043(4) Uani 1.0
C49 1.102(2) 0.0727(9) 0.4379(8) 0.033(3) Uani 1.0
C52 1.201(2) 0.0581(9) 0.5097(8) 0.046(4) Uani 1.0
H52 1.235(3) 0.0531(13) 0.5339(9) 0.051(5) Uani 1.0
C54 1.085(2) 0.0342(9) 0.4618(9) 0.037(3) Uani 1.0
H54 1.040(2) 0.0125(11) 0.4538(12) 0.037(3) Uani 1.0
C53 1.135(2) 0.0271(8) 0.4974(8) 0.044(4) Uani 1.0
H53 1.123(3) 0.0006(10) 0.5133(11) 0.048(5) Uani 1.0
C56 1.166(2) 0.0109(8) 0.3678(7) 0.030(3) Uani 1.0
H56 1.179(3) 0.0081(12) 0.3958(7) 0.032(3) Uani 1.0
C57 1.211(2) -0.0179(7) 0.3403(9) 0.032(3) Uani 1.0
H57 1.254(2) -0.0400(10) 0.3497(11) 0.035(4) Uani 1.0
C55 1.102(2) 0.0436(8) 0.3548(8) 0.027(2) Uani 1.0
C58 1.193(2) -0.0146(8) 0.2996(8) 0.031(3) Uani 1.0
H58 1.224(2) -0.0342(11) 0.2810(10) 0.035(4) Uani 1.0
C60 1.085(1) 0.0466(7) 0.3136(8) 0.025(2) Uani 1.0
H60 1.042(2) 0.0686(10) 0.3039(11) 0.024(2) Uani 1.0
C59 1.130(2) 0.0176(8) 0.2864(7) 0.028(3) Uani 1.0
H59 1.117(2) 0.0201(12) 0.2584(7) 0.028(3) Uani 1.0
C17 0.965(2) 0.1890(8) 0.0625(9) 0.047(4) Uani 1.0
H17 0.969(3) 0.2173(9) 0.0482(12) 0.050(5) Uani 1.0
C18 0.968(2) 0.1474(10) 0.0414(7) 0.052(5) Uani 1.0
H18 0.973(3) 0.1477(14) 0.0128(7) 0.060(6) Uani 1.0
C16 0.957(2) 0.1895(7) 0.1043(8) 0.039(3) Uani 1.0
C19 0.962(2) 0.1059(8) 0.0614(8) 0.049(4) Uani 1.0
H19 0.963(3) 0.0777(10) 0.0469(11) 0.053(5) Uani 1.0
C21 0.951(2) 0.1473(9) 0.1243(7) 0.035(3) Uani 1.0
H21 0.945(3) 0.1467(13) 0.1528(7) 0.031(2) Uani 1.0
C20 0.954(2) 0.1060(7) 0.1027(9) 0.040(3) Uani 1.0
C62 0.839(2) 0.1444(8) 0.3622(7) 0.027(2) Uani 1.0
H62 0.858(3) 0.1331(12) 0.3366(8) 0.025(2) Uani 1.0
C63 0.745(2) 0.1465(8) 0.3715(8) 0.031(2) Uani 1.0
C61 0.905(1) 0.1589(9) 0.3899(8) 0.028(2) Uani 1.0
C64 0.716(2) 0.1629(9) 0.4083(9) 0.037(3) Uani 1.0
H64 0.652(2) 0.1642(13) 0.4146(12) 0.041(3) Uani 1.0
C66 0.875(2) 0.1754(9) 0.4270(8) 0.034(2) Uani 1.0
H66 0.919(2) 0.1855(13) 0.4464(10) 0.036(3) Uani 1.0
C65 0.781(2) 0.1773(8) 0.4360(7) 0.039(3) Uani 1.0
H65 0.761(3) 0.1886(12) 0.4614(8) 0.044(3) Uani 1.0
N1 0.781(2) 0.3027(8) 0.2742(7) 0.029(3) Uani 1.0
C10 0.825(1) 0.3116(8) 0.2378(8) 0.029(3) Uani 1.0
C11 0.850(1) 0.3578(7) 0.2256(9) 0.032(3) Uani 1.0
H11 0.838(2) 0.3840(9) 0.2418(9) 0.034(4) Uani 1.0
N2 0.842(1) 0.2742(7) 0.2152(6) 0.028(2) Uani 1.0
C12 0.893(2) 0.3607(9) 0.1890(7) 0.034(4) Uani 1.0
H12 0.911(2) 0.3905(8) 0.1799(10) 0.037(4) Uani 1.0
N3 0.900(2) 0.2393(8) 0.1581(8) 0.031(2) Uani 1.0
C14 0.885(1) 0.2799(8) 0.1796(8) 0.030(3) Uani 1.0
C13 0.913(1) 0.3243(8) 0.1643(8) 0.034(3) Uani 1.0
H13 0.943(2) 0.3280(11) 0.1390(8) 0.037(4) Uani 1.0
N6 0.867(2) -0.0189(8) 0.2805(7) 0.028(3) Uani 1.0
C27 0.922(1) -0.0192(7) 0.2462(8) 0.029(3) Uani 1.0
C26 0.987(2) -0.0560(7) 0.2380(8) 0.032(4) Uani 1.0
H26 0.994(2) -0.0816(9) 0.2555(9) 0.033(4) Uani 1.0
N5 0.911(1) 0.0173(6) 0.2217(5) 0.028(2) Uani 1.0
C25 1.036(2) -0.0511(9) 0.2031(7) 0.036(4) Uani 1.0
H25 1.079(2) -0.0746(10) 0.1967(10) 0.040(4) Uani 1.0
N4 0.946(2) 0.0585(8) 0.1643(8) 0.032(3) Uani 1.0
C23 0.962(1) 0.0196(8) 0.1880(8) 0.031(3) Uani 1.0
C24 1.028(2) -0.0151(8) 0.1767(8) 0.036(3) Uani 1.0
H24 1.064(2) -0.0131(10) 0.1527(8) 0.040(4) Uani 1.0
O5 0.710(1) 0.2166(6) 0.2960(7) 0.028(2) Uani 1.0
C70 0.744(2) 0.1790(10) 0.2836(9) 0.026(2) Uani 1.0
N7 0.813(1) 0.1798(8) 0.2562(7) 0.024(2) Uani 1.0
O7 0.912(2) 0.1435(5) 0.2147(8) 0.025(2) Uani 1.0
C68 0.703(3) 0.1345(4) 0.2952(13) 0.027(2) Uani 1.0
C67 0.677(3) 0.1338(5) 0.3392(14) 0.031(3) Uani 1.0
C69 0.615(3) 0.1299(5) 0.2701(14) 0.030(3) Uani 1.0
C72 0.852(3) 0.1409(4) 0.2403(13) 0.024(2) Uani 1.0
O6 0.741(1) 0.0545(7) 0.2976(7) 0.027(2) Uani 1.0
C71 0.760(2) 0.0943(10) 0.2844(9) 0.025(2) Uani 1.0
N8 0.828(1) 0.0994(8) 0.2570(7) 0.024(2) Uani 1.0
Cl1 1.0160(8) 0.1690(4) 0.5339(4) 0.06(1) Uani 1.0
C80 0.9926(6) 0.1105(3) 0.5424(3) 0.07(5) Uani 1.0
Cl2 1.0302(8) 0.0952(4) 0.5908(4) 0.06(1) Uani 1.0
Cl3 0.8736(7) 0.1009(4) 0.5385(4) 0.06(1) Uani 1.0
Cl4 0.464(3) 0.0719(15) 0.5725(15) 0.084(7) Uiso 0.30(2)
C90 0.582(3) 0.0611(12) 0.5658(12) 0.085(21) Uiso 0.30(2)
Cl5 0.603(4) 0.0493(22) 0.5149(15) 0.135(12) Uiso 0.30(2)
Cl6 0.645(3) 0.1095(17) 0.5807(16) 0.075(7) Uiso 0.30(2)
Cl4' 0.646(1) 0.0260(8) 0.5323(9) 0.135(12) Uiso 0.70(2)
C90' 0.572(1) 0.0578(6) 0.5633(5) 0.085(21) Uiso 0.70(2)
Cl5' 0.615(1) 0.1136(7) 0.5694(8) 0.075(7) Uiso 0.70(2)
Cl6' 0.462(1) 0.0605(7) 0.5410(8) 0.084(7) Uiso 0.70(2)
O8 0.433(4) 0.1034(23) 0.6122(20) 0.048(20) Uiso 0.3(1)
O1 0.800(2) 0.3733(9) 0.3052(9) 0.036(8) Uiso 1.0
O2 1.005(2) 0.2633(11) 0.1131(10) 0.049(10) Uiso 1.0
O3 0.996(3) 0.0256(14) 0.1018(13) 0.093(14) Uiso 1.0
O4 0.910(2) -0.0845(9) 0.3138(8) 0.027(8) Uiso 1.0
C7 0.726(3) 0.3141(14) 0.3420(14) 0.033(12) Uiso 1.0
C8 0.765(3) 0.3331(16) 0.3074(15) 0.049(15) Uiso 1.0
C15 0.951(3) 0.2343(16) 0.1258(16) 0.049(14) Uiso 1.0
C22 0.954(3) 0.0632(15) 0.1220(15) 0.042(13) Uiso 1.0
C29 0.862(3) -0.0492(13) 0.3107(13) 0.022(11) Uiso 1.0
C30 0.787(3) -0.0409(13) 0.3424(14) 0.036(11) Uiso 1.0
H3n 0.870 0.212 0.168 0.04 Uiso 1.0
H4n 0.927 0.085 0.178 0.04 Uiso 1.0
H1n 0.758 0.272 0.277 0.04 Uiso 1.0
H6n 0.826 0.007 0.283 0.03 Uiso 1.0
H7n 0.835 0.209 0.247 0.03 Uiso 1.0
H67a 0.626 0.154 0.342 0.04 Uiso 1.0
H67b 0.657 0.103 0.345 0.04 Uiso 1.0
H8n 0.861 0.073 0.249 0.03 Uiso 1.0
H80 1.024 0.092 0.523 0.08 Uiso 1.0
H7a 0.684 0.336 0.353 0.04 Uiso 1.0
H7b 0.695 0.287 0.335 0.04 Uiso 1.0
H30a 0.731 -0.033 0.329 0.04 Uiso 1.0
H30b 0.779 -0.068 0.358 0.04 Uiso 1.0
H69a 0.630(1) 0.119(3) 0.244(1) 0.04 Uiso 1.0
H69b 0.586(4) 0.159(1) 0.268(3) 0.04 Uiso 1.0
H69c 0.574(3) 0.109(3) 0.283(2) 0.04 Uiso 1.0

loop_
_geom_angle_atom_site_label_1
_geom_angle_atom_site_label_2
_geom_angle_atom_site_label_3
_geom_angle
P1 Pd C61 91.0(8)
P2 Pd C61 88.7(8)
I Pd C61 172.9(8)
P1 Pd P2 166.1(5)
I Pd P1 90.3(3)
I Pd P2 91.8(3)
I Pd P2 91.8(3)
C37 P1 C43 109.5(14)
C2 P1 C37 99.9(13)
C2 P1 C43 104.5(13)
C35 P2 C49 106.1(14)
C49 P2 C55 105.4(14)
C35 P2 C55 100.8(13)
C4 C3 C2 120.7(11)
C3 C4 C5 120.8(11)
C3 C2 C1 118.0(14)
P1 C2 C3 123.5(17)
P1 C2 C1 118.5(18)
C4 C5 C6 119.0(15)
C2 C1 C6 120.7(11)
C5 C6 C1 120.8(11)
C5 C6 C7 120.7(25)
C1 C6 C7 118.0(25)
C39 C38 C37 120.7(11)
C38 C39 C40 120.8(11)
C38 C37 C42 118.0(14)
P1 C37 C38 120.1(17)
P1 C37 C42 121.1(17)
C39 C40 C41 119.0(15)
C37 C42 C41 120.7(11)
C40 C41 C42 120.8(11)
C45 C44 C43 120.7(11)
C44 C45 C46 120.8(11)
C44 C43 C48 118.0(14)
P1 C43 C44 123.3(20)
P1 C43 C48 118.4(19)
C45 C46 C47 119.0(15)
C43 C48 C47 120.7(11)
C46 C47 C48 120.8(11)
C33 C34 C35 120.7(11)
C34 C33 C32 120.8(11)
C34 C35 C36 118.0(14)
P2 C35 C34 118.3(18)
P2 C35 C36 122.8(17)
C33 C32 C31 119.0(15)
C35 C36 C31 120.7(11)
C32 C31 C36 120.8(11)
C32 C31 C30 119.1(26)
C36 C31 C30 119.8(25)
C51 C50 C49 120.7(11)
C50 C51 C52 120.8(11)
C50 C49 C54 118.0(14)
P2 C49 C50 121.8(18)
P2 C49 C54 120.2(18)
C51 C52 C53 119.0(15)
C49 C54 C53 120.7(11)
C52 C53 C54 120.8(11)
C57 C56 C55 120.7(11)
C56 C57 C58 120.8(11)
C56 C55 C60 118.0(14)
P2 C55 C56 120.2(17)
P2 C55 C60 121.8(16)
C57 C58 C59 119.0(15)
C55 C60 C59 120.7(11)
C58 C59 C60 120.8(11)
C18 C17 C16 120.7(11)
C17 C18 C19 120.8(11)
C17 C16 C21 118.0(14)
C17 C16 C15 119.4(28)
C21 C16 C15 122.6(28)
C18 C19 C20 119.0(15)
C16 C21 C20 120.7(11)
C19 C20 C22 117.0(29)
C19 C20 C21 120.8(11)
C21 C20 C22 122.0(29)
C63 C62 C61 120.7(11)
C62 C63 C64 120.8(11)
C64 C63 C67 120.8(25)
C62 C63 C67 118.2(25)
C62 C61 C66 118.0(14)
C63 C64 C65 119.0(15)
C61 C66 C65 120.7(11)
C64 C65 C66 120.8(11)
C10 N1 C8 128.9(27)
N1 C10 N2 114.7(17)
C11 C10 N2 123.3(21)
N1 C10 C11 122.0(19)
C10 C11 C12 114.8(21)
C10 N2 C14 118.4(24)
C11 C12 C13 125.5(27)
C14 N3 C15 127.0(28)
N2 C14 N3 114.7(17)
N2 C14 C13 123.3(21)
N3 C14 C13 122.0(19)
C12 C13 C14 114.8(21)
C27 N6 C29 129.6(25)
N6 C27 N5 114.7(17)
C26 C27 N5 123.3(21)
N6 C27 C26 122.0(19)
C27 C26 C25 114.8(21)
C27 N5 C23 118.4(24)
C26 C25 C24 125.5(27)
C23 N4 C22 128.5(25)
N5 C23 N4 114.7(17)
N5 C23 C24 123.3(21)
N4 C23 C24 122.0(19)
C25 C24 C23 114.8(21)
O5 C70 N7 119.4(25)
O5 C70 C68 121.1(25)
N7 C70 C68 119.1(27)
C70 N7 C72 123.6(26)
C70 C68 C71 114.0(34)
C70 C68 C67 111.6(24)
C70 C68 C69 105.5(24)
C67 C68 C71 111.6(24)
C69 C68 C71 105.5(24)
C67 C68 C69 108.0(34)
C63 C67 C68 121.0(31)
N7 C72 O7 121.0(17)
O7 C72 N8 121.0(17)
N7 C72 N8 118(4)
O6 C71 N8 119.4(25)
C68 C71 O6 121.1(25)
C68 C71 N8 119.1(27)
C72 N8 C71 123.6(26)
Cl1 C80 Cl2 109.47(3)
Cl1 C80 Cl3 109.47(3)
Cl2 C80 Cl3 109.5(2)
Cl4 C90 Cl5 109.47(3)
Cl4 C90 Cl6 109.47(3)
Cl5 C90 Cl6 109.5(2)
Cl4' C90' Cl5' 109.47(3)
Cl4' C90' Cl6' 109.47(3)
Cl5' C90' Cl6' 109.5(2)
C6 C7 C8 114(4)
O1 C8 C7 125(4)
N1 C8 O1 117(4)
N1 C8 C7 117(4)
N3 C15 O2 125(4)
C16 C15 O2 114(4)
C16 C15 N3 121(4)
C20 C22 N4 123(4)
C20 C22 O3 118(4)
N4 C22 O3 116(4)
N6 C29 O4 125(4)
O4 C29 C30 118(4)
N6 C29 C30 116.5(33)
C31 C30 C29 110.4(32)

loop_
_geom_bond_atom_site_label_1
_geom_bond_atom_site_label_2
_geom_bond_distance
Pd I 2.678(4)
Pd P1 2.304(11)
Pd P2 2.323(13)
Pd C61 1.985(21)
P1 C37 1.769(25)
P1 C43 1.807(25)
P1 C2 1.807(24)
P2 C49 1.780(26)
P2 C35 1.796(24)
P2 C55 1.848(24)
C3 C2 1.394(11)
C3 C4 1.398(13)
C4 C5 1.378(12)
C2 C1 1.394(11)
C5 C6 1.378(12)
C1 C6 1.398(13)
C6 C7 1.497(46)
C38 C37 1.394(11)
C38 C39 1.398(13)
C39 C40 1.378(12)
C37 C42 1.394(11)
C40 C41 1.378(12)
C42 C41 1.398(13)
C44 C43 1.394(11)
C44 C45 1.398(13)
C45 C46 1.378(12)
C43 C48 1.394(11)
C46 C47 1.378(12)
C48 C47 1.398(13)
C34 C35 1.394(11)
C34 C33 1.398(13)
C33 C32 1.378(12)
C35 C36 1.394(11)
C32 C31 1.378(12)
C36 C31 1.398(13)
C31 C30 1.544(45)
C50 C49 1.394(11)
C50 C51 1.398(13)
C51 C52 1.378(12)
C49 C54 1.394(11)
C52 C53 1.378(12)
C54 C53 1.398(13)
C56 C55 1.394(11)
C56 C57 1.398(13)
C57 C58 1.378(12)
C55 C60 1.394(11)
C58 C59 1.378(12)
C60 C59 1.398(13)
C17 C16 1.394(11)
C17 C18 1.398(13)
C18 C19 1.378(12)
C16 C21 1.394(11)
C16 C15 1.49(5)
C19 C20 1.378(12)
C21 C20 1.398(13)
C20 C22 1.397(47)
C62 C61 1.394(11)
C62 C63 1.398(13)
C63 C64 1.378(12)
C63 C67 1.512(47)
C61 C66 1.394(11)
C64 C65 1.378(12)
C66 C65 1.398(13)
N1 C8 1.43(5)
N1 C10 1.394(24)
C10 N2 1.343(21)
C10 C11 1.446(24)
C11 C12 1.368(23)
N2 C14 1.343(21)
C12 C13 1.368(23)
N3 C14 1.394(24)
N3 C15 1.31(5)
C14 C13 1.446(24)
N6 C27 1.394(24)
N6 C29 1.337(43)
C27 N5 1.343(21)
C27 C26 1.446(24)
C26 C25 1.368(23)
N5 C23 1.343(21)
C25 C24 1.368(23)
N4 C23 1.394(24)
N4 C22 1.42(5)
C23 C24 1.446(24)
O5 C70 1.266(29)
C70 N7 1.349(31)
C70 C68 1.473(32)
N7 C72 1.371(28)
O7 C72 1.222(42)
C68 C71 1.473(32)
C68 C67 1.51(6)
C68 C69 1.53(5)
C72 N8 1.371(28)
O6 C71 1.266(29)
C71 N8 1.349(31)
Cl1 C80 1.753(12)
C80 Cl2 1.753(3)
C80 Cl3 1.753(3)
Cl4 O8 1.66(8)
Cl4 C90 1.753(12)
C90 Cl5 1.753(3)
C90 Cl6 1.753(3)
Cl4' C90' 1.753(12)
C90' Cl5' 1.753(3)
C90' Cl6' 1.753(3)
O1 C8 1.275(49)
O2 C15 1.227(49)
O3 C22 1.42(5)
O4 C29 1.240(41)
C7 C8 1.39(6)
C29 C30 1.53(5)

loop_
_geom_hbond_atom_site_label_D
_geom_hbond_atom_site_label_H
_geom_hbond_atom_site_label_A
_geom_hbond_distance_DH
_geom_hbond_distance_HA
_geom_hbond_distance_DA
_geom_hbond_angle_DHA
_geom_hbond_site_symmetry_A
N1 H1n O5 0.950(23) 1.863(20) 2.797(31) 167.0(16) .
N6 H6n O6 0.950(23) 1.923(20) 2.862(31) 169.1(16) .
N7 H7n N2 0.950(22) 2.180(22) 3.089(32) 159.9(14) .
N8 H8n N5 0.950(22) 1.981(22) 2.915(31) 167.4(15) .
N4 H4n O7 0.950(24) 2.085(20) 3.020(31) 167.8(17) .
N3 H3n O7 0.950(25) 2.604(20) 3.362(32) 136.9(16) .
N3 H3n I 0.950(25) 2.905(3) 3.699(24) 141.8(15) 6_455
